data_2310539
loop_
_publ_author_name
'Bryden, J.H.'

_publ_section_title
;
 The crystal structure of azo-bis-N-chloroformamidine
;
_journal_name_full 'Acta Crystallographica (1,1948-23,1967)'
_journal_page_first 158
_journal_page_last 161
_journal_volume 11
_journal_year 1958
_chemical_formula_sum 'C2 H4 Cl2 N6'
_chemical_name_systematic 'C2 N6 H4 Cl2'
_space_group_IT_number 14
_symmetry_space_group_name_Hall '-P 2ybc'
_symmetry_space_group_name_H-M 'P 1 21/c 1'
_cell_angle_alpha 90
_cell_angle_beta 97.83
_cell_angle_gamma 90
_cell_formula_units_Z 2
_cell_length_a 3.7
_cell_length_b 10.43
_cell_length_c 9.01
_cell_volume 344.463
_citation_journal_id_ASTM ACCRA9
_cod_data_source_file Bryden_ACCRA9_1958_254.cif
_cod_data_source_block C2H4Cl2N6
_cod_original_cell_volume 344.4632
_cod_database_code 2310539

loop_
_symmetry_equiv_pos_as_xyz
x,y,z
-x,y+1/2,-z+1/2
-x,-y,-z
x,-y-1/2,z-1/2

loop_
_atom_site_label
_atom_site_type_symbol
_atom_site_fract_x
_atom_site_fract_y
_atom_site_fract_z
_atom_site_occupancy
_atom_site_U_iso_or_equiv
N3 N 0.139 0.374 0.223 1 0.0
N1 N 0.069 0.4517 -0.027 1 0.0
N2 N 0.289 0.259 0.015 1 0.0
C1 C 0.172 0.355 0.082 1 0.0
Cl1 Cl 0.429 0.1358 0.1376 1 0.0
